data_4082397
loop_
_publ_author_name
'Zhou, Yiqing'
'Chen, Chao'
'Yan, Xiaoyu'
'Xi, Chanjuan'

_publ_section_title
;
 Chemoselective Phosphination of Titanacyclobutene: A Convenient Method
 for Synthesis of Allylphosphine Derivatives
;
_journal_issue 4
_journal_name_full Organometallics
_journal_page_first 844
_journal_paper_doi 10.1021/om500084j
_journal_volume 33
_journal_year 2014
_chemical_formula_sum 'C29 H27 P S'
_chemical_formula_weight 438.54
_chemical_name_systematic
;
 ?
;
_space_group_IT_number 2
_symmetry_cell_setting triclinic
_symmetry_space_group_name_Hall '-P 1'
_symmetry_space_group_name_H-M 'P -1'
_atom_sites_solution_hydrogens geom
_atom_sites_solution_primary direct
_atom_sites_solution_secondary difmap
_audit_creation_method SHELXL-97
_cell_angle_alpha 91.60(3)
_cell_angle_beta 98.77(3)
_cell_angle_gamma 113.77(3)
_cell_formula_units_Z 2
_cell_length_a 8.8034(18)
_cell_length_b 10.436(2)
_cell_length_c 14.242(3)
_cell_measurement_temperature 173(2)
_cell_measurement_theta_max 27.49
_cell_measurement_theta_min 1.45
_cell_volume 1177.7(5)
_computing_cell_refinement 'CrystalClear (Rigaku Inc., 2007)'
_computing_data_collection 'CrystalClear (Rigaku Inc., 2007)'
_computing_data_reduction 'CrystalClear (Rigaku Inc., 2007)'
_computing_molecular_graphics 'XP in Siemens SHELXTL (Sheldrick, 1994)'
_computing_publication_material 'SHELX97 (Sheldrick, 1997)'
_computing_structure_refinement 'SHELXL-97 (Sheldrick, 1997)'
_computing_structure_solution 'SHELXS-97 (Sheldrick, 1990)'
_diffrn_ambient_temperature 173(2)
_diffrn_measured_fraction_theta_full 0.996
_diffrn_measured_fraction_theta_max 0.996
_diffrn_measurement_device_type 'Saturn724+ CCD'
_diffrn_measurement_method '\w scans at fixed \c = 45\%'
_diffrn_radiation_monochromator graphite
_diffrn_radiation_source 'sealed tube'
_diffrn_radiation_type MoK\a
_diffrn_radiation_wavelength 0.71073
_diffrn_reflns_av_R_equivalents 0.0442
_diffrn_reflns_av_sigmaI/netI 0.0414
_diffrn_reflns_limit_h_max 11
_diffrn_reflns_limit_h_min -11
_diffrn_reflns_limit_k_max 13
_diffrn_reflns_limit_k_min -13
_diffrn_reflns_limit_l_max 18
_diffrn_reflns_limit_l_min -18
_diffrn_reflns_number 15570
_diffrn_reflns_theta_full 27.49
_diffrn_reflns_theta_max 27.49
_diffrn_reflns_theta_min 1.45
_diffrn_standards_decay_% none
_diffrn_standards_interval_count none
_diffrn_standards_interval_time none
_diffrn_standards_number none
_exptl_absorpt_coefficient_mu 0.219
_exptl_absorpt_correction_T_max 1.0000
_exptl_absorpt_correction_T_min 0.7081
_exptl_absorpt_correction_type multi-scan
_exptl_absorpt_process_details 'SADABS (Sheldrick, 1996)'
_exptl_crystal_colour Colorless
_exptl_crystal_density_diffrn 1.237
_exptl_crystal_density_method 'not measured'
_exptl_crystal_description Plate
_exptl_crystal_F_000 464
_exptl_crystal_size_max 0.4000
_exptl_crystal_size_mid 0.3600
_exptl_crystal_size_min 0.2000
_refine_diff_density_max 0.427
_refine_diff_density_min -0.339
_refine_diff_density_rms 0.056
_refine_ls_extinction_method none
_refine_ls_goodness_of_fit_ref 1.136
_refine_ls_hydrogen_treatment constr
_refine_ls_matrix_type full
_refine_ls_number_parameters 280
_refine_ls_number_reflns 5400
_refine_ls_number_restraints 0
_refine_ls_restrained_S_all 1.136
_refine_ls_R_factor_gt 0.0547
_refine_ls_shift/su_max 0.000
_refine_ls_shift/su_mean 0.000
_refine_ls_structure_factor_coef Fsqd
_refine_ls_weighting_details 'calc w=1/[\s^2^(Fo^2^)+(0.0417P)^2^+0.8116P] where P=(Fo^2^+2Fc^2^)/3'
_refine_ls_weighting_scheme calc
_refine_ls_wR_factor_gt 0.1248
_refine_ls_wR_factor_ref 0.1273
_reflns_number_gt 5099
_reflns_number_total 5400
_reflns_threshold_expression >2sigma(I)
_cod_data_source_file om500084j_si_002.cif
_cod_data_source_block 4b
_cod_depositor_comments
;
The following automatic conversions were performed:

'_symmetry_cell_setting' value 'Triclinic' changed to 'triclinic'
according to
/usr/data/users/saulius/automatic-downloads/current/ACS/lib/dictionaries/cif_core.dic
dictionary named 'cif_core.dic' version 2.4.2 from 2011-04-26.

Automatic conversion script
Id: cif_fix_values 2281 2013-09-26 08:29:07Z andrius 
;
_cod_original_cell_volume 1177.6(4)
_cod_original_sg_symbol_H-M P-1
_cod_database_code 4082397
_refine_ls_r_factor_ref 0.0591

loop_
_symmetry_equiv_pos_as_xyz
'x, y, z'
'-x, -y, -z'

loop_
_atom_site_label
_atom_site_type_symbol
_atom_site_fract_x
_atom_site_fract_y
_atom_site_fract_z
_atom_site_U_iso_or_equiv
_atom_site_adp_type
_atom_site_occupancy
_atom_site_symmetry_multiplicity
_atom_site_calc_flag
_atom_site_refinement_flags
P1 P 0.18225(6) -0.00749(5) 0.25486(3) 0.02285(13) Uani 1 1 d .
C24 C -0.0439(2) -0.0930(2) 0.21048(13) 0.0241(4) Uani 1 1 d .
S1 S 0.29574(7) -0.13254(6) 0.24425(4) 0.02935(14) Uani 1 1 d .
C25 C -0.1412(3) -0.0169(2) 0.18727(14) 0.0282(4) Uani 1 1 d .
H25A H -0.0894 0.0807 0.1901 0.034 Uiso 1 1 calc R
C1 C 0.5181(3) 0.2071(2) 0.11699(14) 0.0280(4) Uani 1 1 d .
H1A H 0.4426 0.1595 0.0615 0.034 Uiso 1 1 calc R
C29 C -0.1230(3) -0.2397(2) 0.20306(14) 0.0277(4) Uani 1 1 d .
H29A H -0.0594 -0.2916 0.2174 0.033 Uiso 1 1 calc R
C18 C 0.2040(2) 0.0634(2) 0.37708(14) 0.0244(4) Uani 1 1 d .
C2 C 0.4474(2) 0.2111(2) 0.19324(15) 0.0266(4) Uani 1 1 d .
C7 C 0.9078(3) 0.2637(2) 0.01577(15) 0.0297(4) Uani 1 1 d .
H7A H 0.9332 0.2250 -0.0361 0.036 Uiso 1 1 calc R
C17 C 0.2578(2) 0.1445(2) 0.18447(15) 0.0285(4) Uani 1 1 d .
H17A H 0.2070 0.1141 0.1178 0.034 Uiso 1 1 calc R
H17B H 0.2208 0.2147 0.2056 0.034 Uiso 1 1 calc R
C10 C 0.5444(2) 0.2731(2) 0.29075(14) 0.0259(4) Uani 1 1 d .
C3 C 0.6976(3) 0.2666(2) 0.10739(14) 0.0265(4) Uani 1 1 d .
C6 C 1.0365(3) 0.3713(2) 0.07749(14) 0.0279(4) Uani 1 1 d .
C27 C -0.3921(3) -0.2313(2) 0.15438(16) 0.0328(5) Uani 1 1 d .
H27A H -0.5088 -0.2774 0.1371 0.039 Uiso 1 1 calc R
C23 C 0.1164(3) 0.1427(2) 0.39957(16) 0.0333(5) Uani 1 1 d .
H23A H 0.0442 0.1597 0.3518 0.040 Uiso 1 1 calc R
C8 C 0.7425(3) 0.2131(2) 0.03014(14) 0.0291(4) Uani 1 1 d .
H8A H 0.6591 0.1417 -0.0128 0.035 Uiso 1 1 calc R
C15 C 0.5298(3) 0.3859(2) 0.33682(16) 0.0328(5) Uani 1 1 d .
H15A H 0.4600 0.4247 0.3058 0.039 Uiso 1 1 calc R
C9 C 1.2163(3) 0.4289(2) 0.06081(17) 0.0360(5) Uani 1 1 d .
H9A H 1.2226 0.3778 0.0055 0.054 Uiso 1 1 calc R
H9B H 1.2877 0.4190 0.1155 0.054 Uiso 1 1 calc R
H9C H 1.2528 0.5267 0.0507 0.054 Uiso 1 1 calc R
C26 C -0.3147(3) -0.0863(2) 0.16010(15) 0.0316(5) Uani 1 1 d .
H26A H -0.3791 -0.0351 0.1457 0.038 Uiso 1 1 calc R
C4 C 0.8275(3) 0.3766(2) 0.16877(15) 0.0304(4) Uani 1 1 d .
H4A H 0.8026 0.4162 0.2204 0.036 Uiso 1 1 calc R
C11 C 0.6483(3) 0.2168(2) 0.33959(15) 0.0306(4) Uani 1 1 d .
H11A H 0.6607 0.1418 0.3101 0.037 Uiso 1 1 calc R
C19 C 0.3105(3) 0.0392(2) 0.44943(14) 0.0297(4) Uani 1 1 d .
H19A H 0.3684 -0.0141 0.4353 0.036 Uiso 1 1 calc R
C13 C 0.7199(3) 0.3836(2) 0.47777(16) 0.0380(5) Uani 1 1 d .
C20 C 0.3317(3) 0.0938(2) 0.54309(15) 0.0343(5) Uani 1 1 d .
H20A H 0.4046 0.0779 0.5911 0.041 Uiso 1 1 calc R
C14 C 0.6182(3) 0.4412(2) 0.42852(17) 0.0388(5) Uani 1 1 d .
H14A H 0.6089 0.5182 0.4573 0.047 Uiso 1 1 calc R
C28 C -0.2967(3) -0.3082(2) 0.17429(15) 0.0315(5) Uani 1 1 d .
H28A H -0.3491 -0.4060 0.1684 0.038 Uiso 1 1 calc R
C5 C 0.9920(3) 0.4269(2) 0.15345(15) 0.0317(5) Uani 1 1 d .
H5A H 1.0754 0.5000 0.1952 0.038 Uiso 1 1 calc R
C21 C 0.2447(3) 0.1714(2) 0.56473(16) 0.0342(5) Uani 1 1 d .
H21A H 0.2582 0.2075 0.6274 0.041 Uiso 1 1 calc R
C12 C 0.7337(3) 0.2710(2) 0.43195(16) 0.0357(5) Uani 1 1 d .
H12A H 0.8016 0.2310 0.4636 0.043 Uiso 1 1 calc R
C22 C 0.1372(3) 0.1957(2) 0.49316(17) 0.0367(5) Uani 1 1 d .
H22A H 0.0785 0.2480 0.5080 0.044 Uiso 1 1 calc R
C16 C 0.8099(4) 0.4384(3) 0.57937(18) 0.0583(8) Uani 1 1 d .
H16A H 0.7858 0.5155 0.6001 0.087 Uiso 1 1 calc R
H16B H 0.9293 0.4700 0.5823 0.087 Uiso 1 1 calc R
H16C H 0.7717 0.3645 0.6202 0.087 Uiso 1 1 calc R

loop_
_atom_site_aniso_label
_atom_site_aniso_U_11
_atom_site_aniso_U_22
_atom_site_aniso_U_33
_atom_site_aniso_U_23
_atom_site_aniso_U_13
_atom_site_aniso_U_12
P1 0.0194(3) 0.0250(3) 0.0231(2) 0.00253(19) 0.00279(18) 0.0083(2)
C24 0.0206(9) 0.0267(9) 0.0232(9) 0.0021(7) 0.0047(7) 0.0077(8)
S1 0.0270(3) 0.0327(3) 0.0309(3) -0.0008(2) 0.0036(2) 0.0156(2)
C25 0.0235(10) 0.0270(10) 0.0304(10) 0.0023(8) 0.0015(8) 0.0076(8)
C1 0.0252(10) 0.0271(10) 0.0266(10) 0.0044(8) 0.0012(8) 0.0067(8)
C29 0.0264(10) 0.0270(10) 0.0299(10) 0.0012(8) 0.0061(8) 0.0110(8)
C18 0.0209(9) 0.0233(9) 0.0260(9) 0.0012(7) 0.0046(7) 0.0061(8)
C2 0.0233(10) 0.0257(10) 0.0311(10) 0.0075(8) 0.0050(8) 0.0099(8)
C7 0.0314(11) 0.0323(11) 0.0251(10) 0.0005(8) 0.0072(8) 0.0122(9)
C17 0.0233(10) 0.0329(10) 0.0277(10) 0.0082(8) 0.0037(8) 0.0098(8)
C10 0.0206(9) 0.0274(10) 0.0265(10) 0.0058(8) 0.0066(7) 0.0057(8)
C3 0.0258(10) 0.0261(10) 0.0257(9) 0.0059(8) 0.0046(8) 0.0086(8)
C6 0.0245(10) 0.0294(10) 0.0291(10) 0.0090(8) 0.0065(8) 0.0093(8)
C27 0.0211(10) 0.0347(11) 0.0352(11) -0.0004(9) 0.0024(8) 0.0052(9)
C23 0.0295(11) 0.0364(11) 0.0343(11) -0.0048(9) -0.0024(9) 0.0174(9)
C8 0.0279(11) 0.0293(10) 0.0247(10) 0.0010(8) 0.0017(8) 0.0073(9)
C15 0.0300(11) 0.0312(11) 0.0388(12) 0.0054(9) 0.0092(9) 0.0130(9)
C9 0.0288(11) 0.0370(12) 0.0377(12) 0.0105(10) 0.0102(9) 0.0070(9)
C26 0.0241(10) 0.0350(11) 0.0334(11) 0.0028(9) -0.0009(8) 0.0120(9)
C4 0.0310(11) 0.0284(10) 0.0274(10) 0.0000(8) 0.0091(8) 0.0066(9)
C11 0.0268(11) 0.0322(11) 0.0314(11) 0.0031(8) 0.0043(8) 0.0112(9)
C19 0.0311(11) 0.0360(11) 0.0272(10) 0.0044(8) 0.0064(8) 0.0184(9)
C13 0.0349(12) 0.0368(12) 0.0280(11) 0.0018(9) 0.0054(9) 0.0004(10)
C20 0.0369(12) 0.0436(13) 0.0251(10) 0.0046(9) 0.0035(9) 0.0201(10)
C14 0.0403(13) 0.0325(11) 0.0381(12) -0.0026(9) 0.0122(10) 0.0079(10)
C28 0.0270(11) 0.0266(10) 0.0353(11) -0.0007(8) 0.0066(8) 0.0052(8)
C5 0.0289(11) 0.0287(10) 0.0283(10) -0.0005(8) 0.0042(8) 0.0032(9)
C21 0.0343(12) 0.0370(12) 0.0279(10) -0.0040(9) 0.0073(9) 0.0110(10)
C12 0.0291(11) 0.0374(12) 0.0341(11) 0.0086(9) 0.0009(9) 0.0085(9)
C22 0.0316(12) 0.0384(12) 0.0409(12) -0.0099(10) 0.0025(9) 0.0177(10)
C16 0.069(2) 0.0525(16) 0.0324(13) -0.0011(12) -0.0004(12) 0.0069(15)

loop_
_atom_type_symbol
_atom_type_description
_atom_type_scat_dispersion_real
_atom_type_scat_dispersion_imag
_atom_type_scat_source
C C 0.0033 0.0016 'International Tables Vol C Tables 4.2.6.8 and 6.1.1.4'
H H 0.0000 0.0000 'International Tables Vol C Tables 4.2.6.8 and 6.1.1.4'
P P 0.1023 0.0942 'International Tables Vol C Tables 4.2.6.8 and 6.1.1.4'
S S 0.1246 0.1234 'International Tables Vol C Tables 4.2.6.8 and 6.1.1.4'

loop_
_geom_angle_atom_site_label_1
_geom_angle_atom_site_label_2
_geom_angle_atom_site_label_3
_geom_angle
C24 P1 C18 105.29(9)
C24 P1 C17 104.32(9)
C18 P1 C17 106.71(10)
C24 P1 S1 113.10(7)
C18 P1 S1 113.67(7)
C17 P1 S1 112.97(7)
C29 C24 C25 119.18(18)
C29 C24 P1 118.48(15)
C25 C24 P1 122.29(15)
C26 C25 C24 120.21(19)
C26 C25 H25A 119.9
C24 C25 H25A 119.9
C2 C1 C3 129.99(19)
C2 C1 H1A 115.0
C3 C1 H1A 115.0
C28 C29 C24 120.03(19)
C28 C29 H29A 120.0
C24 C29 H29A 120.0
C19 C18 C23 119.03(19)
C19 C18 P1 119.35(15)
C23 C18 P1 121.62(15)
C1 C2 C10 124.14(18)
C1 C2 C17 120.10(19)
C10 C2 C17 115.70(17)
C8 C7 C6 121.15(19)
C8 C7 H7A 119.4
C6 C7 H7A 119.4
C2 C17 P1 113.02(14)
C2 C17 H17A 109.0
P1 C17 H17A 109.0
C2 C17 H17B 109.0
P1 C17 H17B 109.0
H17A C17 H17B 107.8
C11 C10 C15 118.00(19)
C11 C10 C2 120.73(19)
C15 C10 C2 121.24(19)
C8 C3 C4 116.88(19)
C8 C3 C1 118.21(19)
C4 C3 C1 124.88(19)
C7 C6 C5 117.32(19)
C7 C6 C9 121.30(19)
C5 C6 C9 121.3(2)
C26 C27 C28 120.2(2)
C26 C27 H27A 119.9
C28 C27 H27A 119.9
C22 C23 C18 119.9(2)
C22 C23 H23A 120.0
C18 C23 H23A 120.0
C7 C8 C3 121.78(19)
C7 C8 H8A 119.1
C3 C8 H8A 119.1
C14 C15 C10 120.9(2)
C14 C15 H15A 119.6
C10 C15 H15A 119.6
C6 C9 H9A 109.5
C6 C9 H9B 109.5
H9A C9 H9B 109.5
C6 C9 H9C 109.5
H9A C9 H9C 109.5
H9B C9 H9C 109.5
C27 C26 C25 120.2(2)
C27 C26 H26A 119.9
C25 C26 H26A 119.9
C5 C4 C3 120.9(2)
C5 C4 H4A 119.6
C3 C4 H4A 119.6
C10 C11 C12 120.8(2)
C10 C11 H11A 119.6
C12 C11 H11A 119.6
C18 C19 C20 120.67(19)
C18 C19 H19A 119.7
C20 C19 H19A 119.7
C12 C13 C14 117.9(2)
C12 C13 C16 120.5(2)
C14 C13 C16 121.6(2)
C21 C20 C19 120.0(2)
C21 C20 H20A 120.0
C19 C20 H20A 120.0
C13 C14 C15 121.1(2)
C13 C14 H14A 119.5
C15 C14 H14A 119.5
C27 C28 C29 120.1(2)
C27 C28 H28A 119.9
C29 C28 H28A 119.9
C4 C5 C6 122.0(2)
C4 C5 H5A 119.0
C6 C5 H5A 119.0
C20 C21 C22 119.9(2)
C20 C21 H21A 120.1
C22 C21 H21A 120.1
C13 C12 C11 121.3(2)
C13 C12 H12A 119.4
C11 C12 H12A 119.4
C21 C22 C23 120.5(2)
C21 C22 H22A 119.7
C23 C22 H22A 119.7
C13 C16 H16A 109.5
C13 C16 H16B 109.5
H16A C16 H16B 109.5
C13 C16 H16C 109.5
H16A C16 H16C 109.5
H16B C16 H16C 109.5

loop_
_geom_bond_atom_site_label_1
_geom_bond_atom_site_label_2
_geom_bond_distance
P1 C24 1.820(2)
P1 C18 1.824(2)
P1 C17 1.845(2)
P1 S1 1.9519(8)
C24 C29 1.397(3)
C24 C25 1.397(3)
C25 C26 1.385(3)
C25 H25A 0.9300
C1 C2 1.340(3)
C1 C3 1.476(3)
C1 H1A 0.9300
C29 C28 1.389(3)
C29 H29A 0.9300
C18 C19 1.384(3)
C18 C23 1.398(3)
C2 C10 1.490(3)
C2 C17 1.510(3)
C7 C8 1.384(3)
C7 C6 1.391(3)
C7 H7A 0.9300
C17 H17A 0.9700
C17 H17B 0.9700
C10 C11 1.389(3)
C10 C15 1.391(3)
C3 C8 1.398(3)
C3 C4 1.404(3)
C6 C5 1.392(3)
C6 C9 1.509(3)
C27 C26 1.380(3)
C27 C28 1.383(3)
C27 H27A 0.9300
C23 C22 1.385(3)
C23 H23A 0.9300
C8 H8A 0.9300
C15 C14 1.389(3)
C15 H15A 0.9300
C9 H9A 0.9600
C9 H9B 0.9600
C9 H9C 0.9600
C26 H26A 0.9300
C4 C5 1.382(3)
C4 H4A 0.9300
C11 C12 1.389(3)
C11 H11A 0.9300
C19 C20 1.391(3)
C19 H19A 0.9300
C13 C12 1.385(3)
C13 C14 1.386(3)
C13 C16 1.513(3)
C20 C21 1.377(3)
C20 H20A 0.9300
C14 H14A 0.9300
C28 H28A 0.9300
C5 H5A 0.9300
C21 C22 1.383(3)
C21 H21A 0.9300
C12 H12A 0.9300
C22 H22A 0.9300
C16 H16A 0.9600
C16 H16B 0.9600
C16 H16C 0.9600

loop_
_geom_torsion_atom_site_label_1
_geom_torsion_atom_site_label_2
_geom_torsion_atom_site_label_3
_geom_torsion_atom_site_label_4
_geom_torsion
C18 P1 C24 C29 -104.47(17)
C17 P1 C24 C29 143.35(16)
S1 P1 C24 C29 20.21(18)
C18 P1 C24 C25 73.01(18)
C17 P1 C24 C25 -39.16(19)
S1 P1 C24 C25 -162.30(15)
C29 C24 C25 C26 2.0(3)
P1 C24 C25 C26 -175.48(16)
C25 C24 C29 C28 -1.0(3)
P1 C24 C29 C28 176.60(16)
C24 P1 C18 C19 131.67(17)
C17 P1 C18 C19 -117.86(17)
S1 P1 C18 C19 7.35(18)
C24 P1 C18 C23 -48.75(19)
C17 P1 C18 C23 61.72(19)
S1 P1 C18 C23 -173.07(15)
C3 C1 C2 C10 -4.3(3)
C3 C1 C2 C17 178.49(19)
C1 C2 C17 P1 114.49(19)
C10 C2 C17 P1 -62.9(2)
C24 P1 C17 C2 -166.58(15)
C18 P1 C17 C2 82.28(17)
S1 P1 C17 C2 -43.36(17)
C1 C2 C10 C11 -62.8(3)
C17 C2 C10 C11 114.5(2)
C1 C2 C10 C15 119.3(2)
C17 C2 C10 C15 -63.4(3)
C2 C1 C3 C8 160.9(2)
C2 C1 C3 C4 -21.1(3)
C8 C7 C6 C5 -0.6(3)
C8 C7 C6 C9 -178.62(19)
C19 C18 C23 C22 0.1(3)
P1 C18 C23 C22 -179.48(17)
C6 C7 C8 C3 -0.6(3)
C4 C3 C8 C7 1.5(3)
C1 C3 C8 C7 179.66(19)
C11 C10 C15 C14 0.7(3)
C2 C10 C15 C14 178.68(19)
C28 C27 C26 C25 -1.0(3)
C24 C25 C26 C27 -1.0(3)
C8 C3 C4 C5 -1.1(3)
C1 C3 C4 C5 -179.11(19)
C15 C10 C11 C12 0.5(3)
C2 C10 C11 C12 -177.50(19)
C23 C18 C19 C20 -0.6(3)
P1 C18 C19 C20 178.97(17)
C18 C19 C20 C21 0.8(3)
C12 C13 C14 C15 1.4(3)
C16 C13 C14 C15 -177.0(2)
C10 C15 C14 C13 -1.7(3)
C26 C27 C28 C29 2.0(3)
C24 C29 C28 C27 -1.0(3)
C3 C4 C5 C6 -0.2(3)
C7 C6 C5 C4 1.1(3)
C9 C6 C5 C4 179.0(2)
C19 C20 C21 C22 -0.4(3)
C14 C13 C12 C11 -0.2(3)
C16 C13 C12 C11 178.2(2)
C10 C11 C12 C13 -0.8(3)
C20 C21 C22 C23 -0.1(4)
C18 C23 C22 C21 0.3(4)
